data_7039776
loop_
_publ_author_name
'Kovalenko, Oleksandr O.'
'Wendt, Ola F.'

_publ_section_title
;
 An electron poor iridium pincer complex for catalytic alkane
 dehydrogenation.
;
_journal_issue 40
_journal_name_full 'Dalton transactions (Cambridge, England : 2003)'
_journal_page_first 15963
_journal_page_last 15969
_journal_paper_doi 10.1039/c6dt01816e
_journal_volume 45
_journal_year 2016
_chemical_formula_moiety 'C16 H31 Cl Ir O P'
_chemical_formula_sum 'C16 H31 Cl Ir O P'
_chemical_formula_weight 498.03
_chemical_name_systematic '(n2,n2-Cycloocta-1,5-diene)-chloro-(di-tert-butylphosphinous acid)-iridium'
_space_group_crystal_system monoclinic
_space_group_IT_number 14
_space_group_name_Hall '-P 2yn'
_space_group_name_H-M_alt 'P 1 21/n 1'
_symmetry_space_group_name_Hall '-P 2yn'
_symmetry_space_group_name_H-M 'P 1 21/n 1'
_atom_sites_solution_hydrogens geom
_audit_creation_method SHELXL-2014/7
_audit_update_record
;
2016-06-25 deposited with the CCDC.
2016-07-04 downloaded from the CCDC.
;
_cell_angle_alpha 90
_cell_angle_beta 98.120(2)
_cell_angle_gamma 90
_cell_formula_units_Z 4
_cell_length_a 7.96730(10)
_cell_length_b 15.3786(2)
_cell_length_c 14.8875(3)
_cell_measurement_reflns_used 5904
_cell_measurement_temperature 293(2)
_cell_measurement_theta_max 28.8056
_cell_measurement_theta_min 2.8966
_cell_volume 1805.82(5)
_computing_cell_refinement
;
CrysAlisPro, Agilent Technologies,
Version 1.171.35.21 (release 20-01-2012 CrysAlis171 .NET)
(compiled Jan 23 2012,18:06:46)
;
_computing_data_collection
;
CrysAlisPro, Agilent Technologies,
Version 1.171.35.21 (release 20-01-2012 CrysAlis171 .NET)
(compiled Jan 23 2012,18:06:46)
;
_computing_data_reduction
;
CrysAlisPro, Agilent Technologies,
Version 1.171.35.21 (release 20-01-2012 CrysAlis171 .NET)
(compiled Jan 23 2012,18:06:46)
;
_computing_molecular_graphics 'Crystal Maker 8.7'
_computing_publication_material 'WinGX -2014.1'
_computing_structure_refinement 'SHELXL-2014/7 (Sheldrick, 2014)'
_computing_structure_solution 'SHELXS-97 (Sheldrick, 1990)'
_diffrn_ambient_temperature 293(2)
_diffrn_detector_area_resol_mean 16.1367
_diffrn_measured_fraction_theta_full 0.999
_diffrn_measured_fraction_theta_max 0.915
_diffrn_measurement_device_type 'Xcalibur, Eos'
_diffrn_measurement_method '\w scans'
_diffrn_radiation_monochromator graphite
_diffrn_radiation_source 'Enhance (Mo) X-ray Source'
_diffrn_radiation_type MoK\a
_diffrn_radiation_wavelength 0.71073
_diffrn_reflns_av_R_equivalents 0.0515
_diffrn_reflns_av_unetI/netI 0.0482
_diffrn_reflns_Laue_measured_fraction_full 0.999
_diffrn_reflns_Laue_measured_fraction_max 0.915
_diffrn_reflns_limit_h_max 10
_diffrn_reflns_limit_h_min -10
_diffrn_reflns_limit_k_max 20
_diffrn_reflns_limit_k_min -20
_diffrn_reflns_limit_l_max 18
_diffrn_reflns_limit_l_min -19
_diffrn_reflns_number 19901
_diffrn_reflns_point_group_measured_fraction_full 0.999
_diffrn_reflns_point_group_measured_fraction_max 0.915
_diffrn_reflns_theta_full 26.500
_diffrn_reflns_theta_max 28.869
_diffrn_reflns_theta_min 2.902
_exptl_absorpt_coefficient_mu 7.625
_exptl_absorpt_correction_T_max 1.00000
_exptl_absorpt_correction_T_min 0.76280
_exptl_absorpt_correction_type multi-scan
_exptl_absorpt_process_details
;
CrysAlisPro, Agilent Technologies,
Version 1.171.35.21 (release 20-01-2012 CrysAlis171 .NET)
(compiled Jan 23 2012,18:06:46)
Empirical absorption correction using spherical harmonics,
 implemented in SCALE3 ABSPACK scaling algorithm.
;
_exptl_crystal_colour red
_exptl_crystal_density_diffrn 1.832
_exptl_crystal_description block
_exptl_crystal_F_000 976
_exptl_crystal_size_max 0.15
_exptl_crystal_size_mid 0.10
_exptl_crystal_size_min 0.07
_refine_diff_density_max 0.726
_refine_diff_density_min -0.678
_refine_diff_density_rms 0.160
_refine_ls_extinction_method none
_refine_ls_goodness_of_fit_ref 1.054
_refine_ls_hydrogen_treatment constr
_refine_ls_matrix_type full
_refine_ls_number_parameters 181
_refine_ls_number_reflns 4335
_refine_ls_number_restraints 0
_refine_ls_restrained_S_all 1.054
_refine_ls_R_factor_all 0.0538
_refine_ls_R_factor_gt 0.0334
_refine_ls_shift/su_max 0.001
_refine_ls_shift/su_mean 0.000
_refine_ls_structure_factor_coef Fsqd
_refine_ls_weighting_details 'w=1/[\s^2^(Fo^2^)+(0.0229P)^2^+0.4700P] where P=(Fo^2^+2Fc^2^)/3'
_refine_ls_weighting_scheme calc
_refine_ls_wR_factor_gt 0.0589
_refine_ls_wR_factor_ref 0.0666
_reflns_Friedel_coverage 0.000
_reflns_number_gt 3315
_reflns_number_total 4335
_reflns_threshold_expression 'I > 2\s(I)'
_cod_data_source_file c6dt01816e2.cif
_cod_data_source_block compl6
_cod_depositor_comments 'Adding full bibliography for 7039773--7039776.cif.'
_cod_database_code 7039776
_shelx_shelxl_version_number 2014/7
_shelx_space_group_comment
;
The symmetry employed for this shelxl refinement is uniquely defined
by the following loop, which should always be used as a source of
symmetry information in preference to the above space-group names.
They are only intended as comments.
;

loop_
_space_group_symop_operation_xyz
'x, y, z'
'-x+1/2, y+1/2, -z+1/2'
'-x, -y, -z'
'x-1/2, -y-1/2, z-1/2'

loop_
_atom_site_label
_atom_site_type_symbol
_atom_site_fract_x
_atom_site_fract_y
_atom_site_fract_z
_atom_site_U_iso_or_equiv
_atom_site_adp_type
_atom_site_occupancy
_atom_site_site_symmetry_order
_atom_site_calc_flag
_atom_site_refinement_flags_posn
_atom_site_refinement_flags_adp
P1 P 0.08281(15) 0.76539(9) 0.46041(9) 0.0327(3) Uani 1 1 d . .
Cl1 Cl 0.26095(19) 0.73037(9) 0.26855(10) 0.0521(4) Uani 1 1 d . .
C2 C 0.0098(7) 0.9521(3) 0.3798(4) 0.0461(14) Uani 1 1 d . .
H2 H -0.0741 0.9345 0.4185 0.055 Uiso 1 1 calc R U
C1 C 0.1742(7) 0.9641(3) 0.4282(4) 0.0433(13) Uani 1 1 d . .
H1 H 0.1816 0.9536 0.4935 0.052 Uiso 1 1 calc R U
C6 C 0.3372(7) 0.9299(4) 0.2775(4) 0.0484(15) Uani 1 1 d . .
H6 H 0.4200 0.8966 0.2487 0.058 Uiso 1 1 calc R U
C5 C 0.1747(7) 0.9322(4) 0.2274(4) 0.0453(14) Uani 1 1 d . .
H5 H 0.1647 0.8998 0.1702 0.054 Uiso 1 1 calc R U
C8 C 0.2951(8) 1.0331(4) 0.4035(4) 0.0580(16) Uani 1 1 d . .
H8A H 0.2300 1.0814 0.3749 0.070 Uiso 1 1 calc R U
H8B H 0.3615 1.0546 0.4587 0.070 Uiso 1 1 calc R U
C4 C 0.0558(8) 1.0085(4) 0.2255(4) 0.0596(17) Uani 1 1 d . .
H4A H -0.0104 1.0126 0.1657 0.072 Uiso 1 1 calc R U
H4B H 0.1216 1.0615 0.2361 0.072 Uiso 1 1 calc R U
C7 C 0.4140(8) 1.0005(4) 0.3405(4) 0.0634(18) Uani 1 1 d . .
H7A H 0.4462 1.0488 0.3046 0.076 Uiso 1 1 calc R U
H7B H 0.5162 0.9783 0.3764 0.076 Uiso 1 1 calc R U
C3 C -0.0650(8) 1.0011(4) 0.2970(4) 0.0591(17) Uani 1 1 d . .
H3A H -0.0954 1.0591 0.3147 0.071 Uiso 1 1 calc R U
H3B H -0.1682 0.9721 0.2700 0.071 Uiso 1 1 calc R U
C9 C 0.2552(6) 0.7108(4) 0.5372(4) 0.0412(13) Uani 1 1 d . .
C10 C -0.1069(7) 0.6952(4) 0.4272(4) 0.0503(15) Uani 1 1 d . .
C13 C 0.3957(7) 0.7797(4) 0.5549(5) 0.071(2) Uani 1 1 d . .
H13A H 0.3535 0.8295 0.5836 0.107 Uiso 1 1 calc R U
H13B H 0.4909 0.7558 0.5938 0.107 Uiso 1 1 calc R U
H13C H 0.4305 0.7970 0.4983 0.107 Uiso 1 1 calc R U
C11 C 0.3216(8) 0.6313(4) 0.4914(4) 0.0675(19) Uani 1 1 d . .
H11A H 0.3532 0.6481 0.4340 0.101 Uiso 1 1 calc R U
H11B H 0.4188 0.6082 0.5294 0.101 Uiso 1 1 calc R U
H11C H 0.2346 0.5878 0.4821 0.101 Uiso 1 1 calc R U
C12 C 0.2043(8) 0.6849(5) 0.6291(4) 0.073(2) Uani 1 1 d . .
H12A H 0.1628 0.7351 0.6574 0.110 Uiso 1 1 calc R U
H12B H 0.1170 0.6414 0.6200 0.110 Uiso 1 1 calc R U
H12C H 0.3012 0.6619 0.6674 0.110 Uiso 1 1 calc R U
C14 C -0.1671(8) 0.6489(5) 0.5075(5) 0.081(2) Uani 1 1 d . .
H14A H -0.0811 0.6092 0.5341 0.121 Uiso 1 1 calc R U
H14B H -0.1888 0.6911 0.5520 0.121 Uiso 1 1 calc R U
H14C H -0.2693 0.6174 0.4871 0.121 Uiso 1 1 calc R U
C16 C -0.2457(7) 0.7584(5) 0.3856(5) 0.086(3) Uani 1 1 d . .
H16A H -0.2090 0.7878 0.3349 0.130 Uiso 1 1 calc R U
H16B H -0.3477 0.7265 0.3654 0.130 Uiso 1 1 calc R U
H16C H -0.2673 0.8003 0.4304 0.130 Uiso 1 1 calc R U
C15 C -0.0727(9) 0.6287(5) 0.3547(5) 0.096(3) Uani 1 1 d . .
H15A H -0.0349 0.6585 0.3045 0.144 Uiso 1 1 calc R U
H15B H 0.0132 0.5886 0.3804 0.144 Uiso 1 1 calc R U
H15C H -0.1751 0.5974 0.3338 0.144 Uiso 1 1 calc R U
O1 O 0.0099(4) 0.8244(2) 0.5339(2) 0.0309(8) Uani 1 1 d . .
H1A H -0.0227 0.7933 0.5727 0.046 Uiso 1 1 calc R U
Ir1 Ir 0.16808(2) 0.84880(2) 0.34920(2) 0.03028(7) Uani 1 1 d . .

loop_
_atom_site_aniso_label
_atom_site_aniso_U_11
_atom_site_aniso_U_22
_atom_site_aniso_U_33
_atom_site_aniso_U_23
_atom_site_aniso_U_13
_atom_site_aniso_U_12
P1 0.0334(7) 0.0350(7) 0.0305(7) -0.0009(6) 0.0074(5) -0.0013(6)
Cl1 0.0702(9) 0.0404(8) 0.0498(9) -0.0090(7) 0.0224(7) 0.0107(7)
C2 0.063(4) 0.033(3) 0.045(3) -0.005(3) 0.014(3) 0.017(3)
C1 0.065(4) 0.031(3) 0.035(3) 0.000(3) 0.011(3) 0.001(3)
C6 0.058(3) 0.051(4) 0.041(3) 0.002(3) 0.022(3) -0.015(3)
C5 0.068(4) 0.038(3) 0.030(3) 0.000(3) 0.011(3) -0.006(3)
C8 0.089(4) 0.037(3) 0.045(4) -0.004(3) -0.002(3) -0.012(3)
C4 0.094(5) 0.037(3) 0.042(4) 0.001(3) -0.008(3) -0.002(3)
C7 0.078(4) 0.059(4) 0.053(4) -0.002(3) 0.008(3) -0.030(4)
C3 0.076(4) 0.042(4) 0.056(4) -0.007(3) -0.003(3) 0.015(3)
C9 0.044(3) 0.048(3) 0.031(3) 0.007(3) 0.002(2) 0.001(3)
C10 0.042(3) 0.066(4) 0.045(4) 0.000(3) 0.012(3) -0.016(3)
C13 0.053(4) 0.078(5) 0.074(5) 0.010(4) -0.020(3) -0.010(4)
C11 0.078(4) 0.056(4) 0.065(5) 0.008(4) 0.000(4) 0.026(4)
C12 0.072(4) 0.106(6) 0.041(4) 0.027(4) 0.006(3) 0.007(4)
C14 0.066(4) 0.102(6) 0.076(5) 0.015(5) 0.019(4) -0.037(4)
C16 0.042(4) 0.127(7) 0.083(5) 0.029(5) -0.015(3) -0.016(4)
C15 0.088(5) 0.097(6) 0.103(7) -0.048(5) 0.018(5) -0.051(5)
O1 0.0408(18) 0.0321(18) 0.0238(18) 0.0005(15) 0.0191(14) 0.0033(15)
Ir1 0.03756(12) 0.02622(11) 0.02827(11) -0.00187(9) 0.00880(8) 0.00118(9)

loop_
_atom_type_symbol
_atom_type_description
_atom_type_scat_dispersion_real
_atom_type_scat_dispersion_imag
_atom_type_scat_source
C C 0.0033 0.0016 'International Tables Vol C Tables 4.2.6.8 and 6.1.1.4'
H H 0.0000 0.0000 'International Tables Vol C Tables 4.2.6.8 and 6.1.1.4'
O O 0.0106 0.0060 'International Tables Vol C Tables 4.2.6.8 and 6.1.1.4'
P P 0.1023 0.0942 'International Tables Vol C Tables 4.2.6.8 and 6.1.1.4'
Cl Cl 0.1484 0.1585 'International Tables Vol C Tables 4.2.6.8 and 6.1.1.4'
Ir Ir -1.4442 7.9887 'International Tables Vol C Tables 4.2.6.8 and 6.1.1.4'

loop_
_geom_angle_atom_site_label_1
_geom_angle_atom_site_label_2
_geom_angle_atom_site_label_3
_geom_angle
O1 P1 C9 98.3(2)
O1 P1 C10 98.7(2)
C9 P1 C10 113.7(3)
O1 P1 Ir1 110.75(13)
C9 P1 Ir1 115.59(17)
C10 P1 Ir1 116.60(19)
C1 C2 C3 125.9(5)
C1 C2 Ir1 70.8(3)
C3 C2 Ir1 112.4(4)
C2 C1 C8 123.0(5)
C2 C1 Ir1 70.2(3)
C8 C1 Ir1 114.6(4)
C5 C6 C7 125.3(6)
C5 C6 Ir1 72.0(3)
C7 C6 Ir1 109.1(4)
C6 C5 C4 124.2(5)
C6 C5 Ir1 71.2(3)
C4 C5 Ir1 112.1(4)
C7 C8 C1 113.2(5)
C5 C4 C3 112.5(5)
C6 C7 C8 113.0(5)
C2 C3 C4 113.1(5)
C11 C9 C12 110.0(5)
C11 C9 C13 109.8(5)
C12 C9 C13 107.7(5)
C11 C9 P1 111.0(4)
C12 C9 P1 113.6(4)
C13 C9 P1 104.5(4)
C14 C10 C16 108.8(5)
C14 C10 C15 110.3(6)
C16 C10 C15 109.0(6)
C14 C10 P1 113.3(4)
C16 C10 P1 104.5(4)
C15 C10 P1 110.7(4)
C2 Ir1 C1 39.0(2)
C2 Ir1 C6 95.9(2)
C1 Ir1 C6 80.1(2)
C2 Ir1 C5 80.0(2)
C1 Ir1 C5 88.2(2)
C6 Ir1 C5 36.7(2)
C2 Ir1 P1 91.04(16)
C1 Ir1 P1 93.09(15)
C6 Ir1 P1 158.84(16)
C5 Ir1 P1 164.10(15)
C2 Ir1 Cl1 158.21(16)
C1 Ir1 Cl1 160.47(15)
C6 Ir1 Cl1 86.20(16)
C5 Ir1 Cl1 89.14(15)
P1 Ir1 Cl1 94.74(5)

loop_
_geom_bond_atom_site_label_1
_geom_bond_atom_site_label_2
_geom_bond_distance
P1 O1 1.593(3)
P1 C9 1.859(5)
P1 C10 1.866(6)
P1 Ir1 2.2729(13)
Cl1 Ir1 2.3574(13)
C2 C1 1.414(7)
C2 C3 1.496(8)
C2 Ir1 2.117(5)
C1 C8 1.513(7)
C1 Ir1 2.124(5)
C6 C5 1.400(8)
C6 C7 1.506(8)
C6 Ir1 2.217(5)
C5 C4 1.506(8)
C5 Ir1 2.227(5)
C8 C7 1.510(8)
C4 C3 1.537(8)
C9 C11 1.530(8)
C9 C12 1.534(7)
C9 C13 1.537(7)
C10 C14 1.526(8)
C10 C16 1.536(9)
C10 C15 1.540(9)
